data_9004308
loop_
_publ_author_name
'Lam, A. E.'
'Groat, L. A.'

_publ_section_title
;
 The crystal structure of wickenburgite, Pb3CaAl[AlSi10O27](H2O)3, a sheet
 structure
 Sample: UBC refinement
;
_journal_name_full 'The Canadian Mineralogist'
_journal_page_first 525
_journal_page_last 532
_journal_volume 32
_journal_year 1994
_chemical_formula_sum 'Al1.97 Ca Fe0.03 H3 O27 Pb3 Si10'
_chemical_name_mineral Wickenburgite
_space_group_IT_number 159
_symmetry_space_group_name_Hall 'P 3 -2c'
_symmetry_space_group_name_H-M 'P 3 1 c'
_cell_angle_alpha 90
_cell_angle_beta 90
_cell_angle_gamma 120
_cell_length_a 8.560
_cell_length_b 8.560
_cell_length_c 20.190
_cell_volume 1281.193
_exptl_crystal_density_diffrn 3.713
_cell_formula_units_Z 2
_cod_original_formula_sum 'Pb3 Ca Al1.97 Fe.03 Si10 O27 H3'
_cod_database_code 9004308

loop_
_symmetry_equiv_pos_as_xyz
x,y,z
x-y,-y,1/2+z
-y,x-y,z
y,x,1/2+z
-x+y,-x,z
-x,-x+y,1/2+z

loop_
_atom_site_label
_atom_site_fract_x
_atom_site_fract_y
_atom_site_fract_z
_atom_site_occupancy
_atom_site_U_iso_or_equiv
Pb 0.29190 0.25860 0.00000 1.00000 0.01200
Ca 0.00000 0.00000 0.14650 1.00000 0.02200
Al1 0.66667 0.33333 0.48520 0.97000 0.01000
Fe1 0.66667 0.33333 0.48520 0.03000 0.01000
Al2 0.33333 0.66667 0.36780 1.00000 0.00400
Si1 0.66667 0.33333 0.13390 1.00000 0.01300
Si2 0.00000 0.00000 0.37310 1.00000 0.01600
Si3 0.66667 0.33333 0.28890 1.00000 0.01300
Si4 0.33333 0.66667 0.20220 1.00000 0.01600
Si5 0.38710 0.05910 0.37820 1.00000 0.01800
Si6 0.06180 0.41210 0.09820 1.00000 0.01900
O1 0.33333 0.66667 0.28000 1.00000 0.01800
O2 0.66667 0.33333 0.21400 1.00000 0.03400
O3 0.00000 0.00000 0.45600 1.00000 0.04100
O4 0.14500 0.50100 0.17200 1.00000 0.02600
O5 0.48900 0.15600 0.10700 1.00000 0.02400
O6 0.51200 0.13700 0.31600 1.00000 0.02300
O7 0.13400 0.57100 0.04300 1.00000 0.02000
O8 0.19700 0.03500 0.34600 1.00000 0.03600
O9 0.08700 0.24100 0.07500 1.00000 0.02400
H2O10 0.22900 0.19700 0.22100 1.00000 0.04500
O11 0.45300 0.21400 0.43500 1.00000 0.01500
O12 0.50500 0.64400 0.40000 1.00000 0.01100
